data_7701527
loop_
_publ_author_name
'Gusev, Alexey'
'Nemec, Ivan'
'Herchel, Radovan'
'Riush, Irina'
'Titi\<s, J\'an'
'Bo\<ca, Roman'
'Lyssenko, Konstantin'
'Kiskin, Mikhail'
'Eremenko, Igor'
'Linert, Wolfgang'

_publ_section_title
;
 Structural and magnetic characterization of Ni(ii), Co(ii), and Fe(ii)
 binuclear complexes on a bis(pyridyl-triazolyl)alkane basis.
;
_journal_issue 28
_journal_name_full 'Dalton transactions (Cambridge, England : 2003)'
_journal_page_first 10526
_journal_page_last 10536
_journal_paper_doi 10.1039/c9dt01391a
_journal_volume 48
_journal_year 2019
_chemical_formula_sum 'C34 H44 Co2 N18 O13'
_chemical_formula_weight 1030.73
_space_group_crystal_system monoclinic
_space_group_IT_number 14
_space_group_name_Hall '-P 2yn'
_space_group_name_H-M_alt 'P 1 21/n 1'
_atom_sites_solution_hydrogens mixed
_audit_creation_method SHELXL-2014/7
_audit_update_record
;
2019-06-04 deposited with the CCDC.	2019-06-06 downloaded from the CCDC.
;
_cell_angle_alpha 90
_cell_angle_beta 109.6370(10)
_cell_angle_gamma 90
_cell_formula_units_Z 4
_cell_length_a 12.1261(8)
_cell_length_b 31.410(2)
_cell_length_c 13.6475(10)
_cell_measurement_reflns_used 9925
_cell_measurement_temperature 150(2)
_cell_measurement_theta_max 30.12
_cell_measurement_theta_min 2.20
_cell_volume 4895.8(6)
_computing_cell_refinement 'Bruker SAINT'
_computing_data_collection 'Bruker APEX2'
_computing_data_reduction 'Bruker SAINT'
_computing_molecular_graphics 'Bruker SHELXTL'
_computing_publication_material 'Bruker SHELXTL'
_computing_structure_refinement 'SHELXL-97 (Sheldrick, 1997)'
_computing_structure_solution 'SHELXS-97 (Sheldrick, 1990)'
_diffrn_ambient_temperature 150(2)
_diffrn_measured_fraction_theta_full 1.000
_diffrn_measured_fraction_theta_max 1.000
_diffrn_measurement_device_type 'Bruker APEX-II CCD'
_diffrn_measurement_method '\f and \w scans'
_diffrn_radiation_type MoK\a
_diffrn_radiation_wavelength 0.71073
_diffrn_reflns_av_R_equivalents 0.0306
_diffrn_reflns_av_unetI/netI 0.0244
_diffrn_reflns_Laue_measured_fraction_full 1.000
_diffrn_reflns_Laue_measured_fraction_max 1.000
_diffrn_reflns_limit_h_max 14
_diffrn_reflns_limit_h_min -14
_diffrn_reflns_limit_k_max 37
_diffrn_reflns_limit_k_min -37
_diffrn_reflns_limit_l_max 16
_diffrn_reflns_limit_l_min -16
_diffrn_reflns_number 39663
_diffrn_reflns_point_group_measured_fraction_full 1.000
_diffrn_reflns_point_group_measured_fraction_max 1.000
_diffrn_reflns_theta_full 24.996
_diffrn_reflns_theta_max 24.996
_diffrn_reflns_theta_min 1.297
_diffrn_source 'fine-focus sealed tube'
_exptl_absorpt_coefficient_mu 0.753
_exptl_absorpt_correction_T_max 0.7456
_exptl_absorpt_correction_T_min 0.6122
_exptl_absorpt_correction_type empirical
_exptl_absorpt_process_details sadabs
_exptl_crystal_colour blue
_exptl_crystal_density_diffrn 1.398
_exptl_crystal_description prism
_exptl_crystal_F_000 2424
_exptl_crystal_size_max 0.320
_exptl_crystal_size_mid 0.140
_exptl_crystal_size_min 0.080
_refine_diff_density_max 1.076
_refine_diff_density_min -0.628
_refine_diff_density_rms 0.085
_refine_ls_extinction_method none
_refine_ls_goodness_of_fit_ref 1.079
_refine_ls_hydrogen_treatment mixed
_refine_ls_matrix_type full
_refine_ls_number_parameters 645
_refine_ls_number_reflns 8617
_refine_ls_number_restraints 53
_refine_ls_restrained_S_all 1.084
_refine_ls_R_factor_all 0.0624
_refine_ls_R_factor_gt 0.0519
_refine_ls_shift/su_max 0.003
_refine_ls_shift/su_mean 0.000
_refine_ls_structure_factor_coef Fsqd
_refine_ls_weighting_details 'w=1/[\s^2^(Fo^2^)+(0.0537P)^2^+13.7875P] where P=(Fo^2^+2Fc^2^)/3'
_refine_ls_weighting_scheme calc
_refine_ls_wR_factor_gt 0.1309
_refine_ls_wR_factor_ref 0.1392
_reflns_Friedel_coverage 0.000
_reflns_number_gt 7194
_reflns_number_total 8617
_reflns_threshold_expression 'I > 2\s(I)'
_cod_data_source_file c9dt01391a2.cif
_cod_data_source_block 2b
_cod_original_sg_symbol_H-M 'P 21/n'
_cod_database_code 7701527
_shelx_shelxl_version_number 2014/7
_shelx_space_group_comment
;
The symmetry employed for this shelxl refinement is uniquely defined
by the following loop, which should always be used as a source of
symmetry information in preference to the above space-group names.
They are only intended as comments.
;
_shelx_estimated_absorpt_t_min 0.790
_shelx_estimated_absorpt_t_max 0.941

loop_
_space_group_symop_operation_xyz
'x, y, z'
'-x+1/2, y+1/2, -z+1/2'
'-x, -y, -z'
'x-1/2, -y-1/2, z-1/2'

loop_
_atom_site_label
_atom_site_type_symbol
_atom_site_fract_x
_atom_site_fract_y
_atom_site_fract_z
_atom_site_U_iso_or_equiv
_atom_site_adp_type
_atom_site_occupancy
_atom_site_site_symmetry_order
_atom_site_calc_flag
_atom_site_refinement_flags_posn
_atom_site_refinement_flags_adp
_atom_site_refinement_flags_occupancy
_atom_site_disorder_assembly
_atom_site_disorder_group
Co1 Co 1.52485(4) 0.13749(2) 0.91228(3) 0.01715(13) Uani 1 1 d . . . . .
Co2 Co 0.93584(4) 0.13820(2) 0.52882(3) 0.01849(13) Uani 1 1 d . . . . .
O1W O 1.5851(2) 0.15781(8) 1.06645(19) 0.0238(5) Uani 1 1 d D . . . .
O2W O 1.6751(2) 0.09983(9) 0.9385(2) 0.0302(6) Uani 1 1 d D . . . .
O3W O 0.8756(2) 0.15626(8) 0.3734(2) 0.0253(5) Uani 1 1 d D . . . .
O4W O 0.7813(2) 0.10123(9) 0.5063(2) 0.0306(6) Uani 1 1 d D . . . .
N1 N 1.6095(2) 0.19273(9) 0.8707(2) 0.0208(6) Uani 1 1 d . . . . .
N2 N 1.3894(2) 0.18486(9) 0.8725(2) 0.0196(6) Uani 1 1 d . . . . .
N3 N 1.3495(3) 0.25458(10) 0.8401(2) 0.0268(7) Uani 1 1 d . . . . .
N4 N 1.2548(3) 0.23336(10) 0.8484(2) 0.0272(7) Uani 1 1 d . . . . .
H4 H 1.1869 0.2452 0.8419 0.033 Uiso 1 1 calc R U . . .
N5 N 1.0040(3) 0.10547(10) 0.6756(2) 0.0266(7) Uani 1 1 d . . . . .
N6 N 1.0444(4) 0.06721(15) 0.8153(3) 0.0532(11) Uani 1 1 d . . . . .
H6 H 1.0513 0.0596 0.8792 0.064 Uiso 1 1 calc R U . . .
N7 N 1.0742(3) 0.04254(13) 0.7479(3) 0.0526(11) Uani 1 1 d . . . . .
N8 N 1.0259(3) 0.08529(10) 0.4902(2) 0.0261(7) Uani 1 1 d . . . . .
N9 N 1.4403(3) 0.08424(9) 0.9580(2) 0.0228(6) Uani 1 1 d . . . . .
N10 N 1.4568(2) 0.10125(9) 0.7690(2) 0.0199(6) Uani 1 1 d . . . . .
N11 N 1.4015(3) 0.03463(10) 0.7096(3) 0.0315(8) Uani 1 1 d . . . . .
N12 N 1.4249(3) 0.05884(10) 0.6361(2) 0.0308(7) Uani 1 1 d . . . . .
H12 H 1.4193 0.0498 0.5736 0.037 Uiso 1 1 calc R U . . .
N13 N 1.0740(2) 0.18432(9) 0.5646(2) 0.0197(6) Uani 1 1 d . . . . .
N14 N 1.2138(3) 0.23077(9) 0.5925(2) 0.0218(6) Uani 1 1 d . . . . .
H14 H 1.2831 0.2417 0.6006 0.026 Uiso 1 1 calc R U . . .
N15 N 1.1210(3) 0.25318(9) 0.6003(2) 0.0218(6) Uani 1 1 d . . . . .
N16 N 0.8556(2) 0.19404(9) 0.5680(2) 0.0210(6) Uani 1 1 d . . . . .
C1 C 1.7203(3) 0.19448(12) 0.8719(3) 0.0260(8) Uani 1 1 d . . . . .
H1 H 1.7651 0.1690 0.8838 0.031 Uiso 1 1 calc R U . . .
C2 C 1.7721(4) 0.23201(13) 0.8564(3) 0.0313(9) Uani 1 1 d . . . . .
H2 H 1.8514 0.2322 0.8591 0.038 Uiso 1 1 calc R U . . .
C3 C 1.7072(4) 0.26915(13) 0.8370(3) 0.0317(9) Uani 1 1 d . . . . .
H3 H 1.7409 0.2951 0.8253 0.038 Uiso 1 1 calc R U . . .
C4 C 1.5922(3) 0.26798(12) 0.8348(3) 0.0268(8) Uani 1 1 d . . . . .
H4A H 1.5452 0.2930 0.8213 0.032 Uiso 1 1 calc R U . . .
C5 C 1.5475(3) 0.22911(11) 0.8530(3) 0.0208(7) Uani 1 1 d . . . . .
C6 C 1.4286(3) 0.22404(11) 0.8549(3) 0.0206(7) Uani 1 1 d . . . . .
C7 C 1.2791(3) 0.19222(12) 0.8677(3) 0.0236(8) Uani 1 1 d . . . . .
C8 C 1.1958(3) 0.15998(13) 0.8808(3) 0.0297(9) Uani 1 1 d . . . . .
H8A H 1.2185 0.1523 0.9553 0.036 Uiso 1 1 calc R U . . .
H8B H 1.2016 0.1340 0.8419 0.036 Uiso 1 1 calc R U . . .
C9 C 1.0687(3) 0.17542(16) 0.8428(3) 0.0391(11) Uani 1 1 d . . . . .
H9A H 1.0592 0.1972 0.8919 0.047 Uiso 1 1 calc R U . . .
H9B H 1.0520 0.1893 0.7742 0.047 Uiso 1 1 calc R U . . .
C10 C 0.9792(4) 0.13996(18) 0.8328(3) 0.0492(13) Uani 1 1 d . . . . .
H10A H 0.9838 0.1299 0.9028 0.059 Uiso 1 1 calc R U . . .
H10B H 0.8992 0.1510 0.7972 0.059 Uiso 1 1 calc R U . . .
C11 C 1.0032(3) 0.10466(15) 0.7733(3) 0.0372(10) Uani 1 1 d . . . . .
C12 C 1.0491(3) 0.06685(12) 0.6636(3) 0.0308(9) Uani 1 1 d . . . . .
C13 C 1.0690(3) 0.05633(12) 0.5677(3) 0.0312(9) Uani 1 1 d . . . . .
C14 C 1.1298(4) 0.02045(13) 0.5579(4) 0.0424(11) Uani 1 1 d . . . . .
H14A H 1.1579 0.0008 0.6137 0.051 Uiso 1 1 calc R U . . .
C15 C 1.1486(4) 0.01395(14) 0.4660(5) 0.0543(15) Uani 1 1 d . . . . .
H15 H 1.1907 -0.0104 0.4572 0.065 Uiso 1 1 calc R U . . .
C16 C 1.1064(4) 0.04275(16) 0.3858(5) 0.0533(14) Uani 1 1 d . . . . .
H16 H 1.1193 0.0384 0.3216 0.064 Uiso 1 1 calc R U . . .
C17 C 1.0443(4) 0.07860(14) 0.3999(4) 0.0371(10) Uani 1 1 d . . . . .
H17 H 1.0149 0.0984 0.3447 0.044 Uiso 1 1 calc R U . . .
C18 C 1.4264(3) 0.07865(13) 1.0506(3) 0.0311(9) Uani 1 1 d . . . . .
H18 H 1.4503 0.1007 1.1009 0.037 Uiso 1 1 calc R U . . .
C19 C 1.3786(4) 0.04196(15) 1.0757(4) 0.0404(11) Uani 1 1 d . . . . .
H19 H 1.3706 0.0389 1.1422 0.048 Uiso 1 1 calc R U . . .
C20 C 1.3429(4) 0.01000(14) 1.0030(4) 0.0428(11) Uani 1 1 d . . . . .
H20 H 1.3094 -0.0153 1.0186 0.051 Uiso 1 1 calc R U . . .
C21 C 1.3562(4) 0.01506(13) 0.9072(4) 0.0363(10) Uani 1 1 d . . . . .
H21 H 1.3322 -0.0066 0.8559 0.044 Uiso 1 1 calc R U . . .
C22 C 1.4053(3) 0.05251(11) 0.8876(3) 0.0244(8) Uani 1 1 d . . . . .
C23 C 1.4217(3) 0.06186(11) 0.7883(3) 0.0232(8) Uani 1 1 d . . . . .
C24 C 1.4576(3) 0.09806(12) 0.6716(3) 0.0240(8) Uani 1 1 d . . . . .
C25 C 1.4797(3) 0.13294(13) 0.6063(3) 0.0282(8) Uani 1 1 d . . . . .
H25A H 1.4700 0.1218 0.5360 0.034 Uiso 1 1 calc R U . . .
H25B H 1.5612 0.1432 0.6377 0.034 Uiso 1 1 calc R U . . .
C26 C 1.3952(3) 0.16989(12) 0.5974(3) 0.0251(8) Uani 1 1 d . . . . .
H26A H 1.4082 0.1915 0.5497 0.030 Uiso 1 1 calc R U . . .
H26B H 1.4128 0.1833 0.6666 0.030 Uiso 1 1 calc R U . . .
C27 C 1.2663(3) 0.15644(12) 0.5575(3) 0.0249(8) Uani 1 1 d . . . . .
H27A H 1.2439 0.1492 0.4828 0.030 Uiso 1 1 calc R U . . .
H27B H 1.2569 0.1305 0.5951 0.030 Uiso 1 1 calc R U . . .
C28 C 1.1855(3) 0.19009(11) 0.5708(3) 0.0192(7) Uani 1 1 d . . . . .
C29 C 1.0394(3) 0.22360(10) 0.5839(3) 0.0195(7) Uani 1 1 d . . . . .
C30 C 0.9201(3) 0.23017(11) 0.5869(3) 0.0206(7) Uani 1 1 d . . . . .
C31 C 0.8783(3) 0.26914(12) 0.6066(3) 0.0239(8) Uani 1 1 d . . . . .
H31 H 0.9270 0.2937 0.6207 0.029 Uiso 1 1 calc R U . . .
C32 C 0.7641(4) 0.27141(13) 0.6053(3) 0.0296(9) Uani 1 1 d . . . . .
H32 H 0.7328 0.2977 0.6183 0.036 Uiso 1 1 calc R U . . .
C33 C 0.6954(3) 0.23490(14) 0.5847(3) 0.0325(9) Uani 1 1 d . . . . .
H33 H 0.6166 0.2359 0.5831 0.039 Uiso 1 1 calc R U . . .
C34 C 0.7437(3) 0.19703(13) 0.5666(3) 0.0294(9) Uani 1 1 d . . . . .
H34 H 0.6964 0.1722 0.5525 0.035 Uiso 1 1 calc R U . . .
O5W O 0.6249(3) 0.05526(10) 0.3396(3) 0.0607(10) Uani 1 1 d D . . . .
O1S O 1.4983(4) 0.32400(15) 0.5762(4) 0.0882(15) Uani 1 1 d . . . . .
O2S O 1.3454(3) 0.31916(14) 0.6256(3) 0.0679(11) Uani 1 1 d . . . . .
O3S O 1.4285(3) 0.26408(11) 0.6008(3) 0.0477(8) Uani 1 1 d . . . . .
N1S N 1.4246(3) 0.30510(13) 0.6004(3) 0.0439(9) Uani 1 1 d . . . . .
N3S N 0.7897(2) 0.55741(12) -0.2186(3) 0.0422(9) Uani 1 1 d D . . . .
O7S O 0.7615(6) 0.5939(2) -0.2588(6) 0.0520(8) Uani 0.539(9) 1 d D . P A 7
O8S O 0.8183(7) 0.5306(2) -0.2729(6) 0.0520(8) Uani 0.539(9) 1 d D . P A 7
O9S O 0.7864(7) 0.5506(3) -0.1316(5) 0.0520(8) Uani 0.539(9) 1 d D . P A 7
O7SA O 0.8055(9) 0.5429(3) -0.2942(6) 0.0520(8) Uani 0.461(9) 1 d D . P A 8
O8SA O 0.8101(8) 0.5376(3) -0.1326(6) 0.0520(8) Uani 0.461(9) 1 d D . P A 8
O9SA O 0.7559(7) 0.5958(2) -0.2171(7) 0.0520(8) Uani 0.461(9) 1 d D . P A 8
O14W O 0.7224(4) 0.10668(10) 0.2240(3) 0.0602(11) Uani 1 1 d D . . . .
O15W O 1.4115(6) 0.0272(3) 0.4498(6) 0.0407(14) Uani 0.545(8) 1 d . . P B 1
O16W O 1.4152(8) 0.0470(3) 0.4229(7) 0.0407(14) Uani 0.455(8) 1 d . . P B 2
H5WA H 0.617(3) 0.0293(5) 0.321(4) 0.049 Uiso 1 1 d D U . . .
H5WB H 0.5561(17) 0.0643(12) 0.331(4) 0.049 Uiso 1 1 d D U . . .
H1WA H 1.625(4) 0.1418(10) 1.115(2) 0.049 Uiso 1 1 d D U . . .
H2WB H 1.738(2) 0.1011(15) 0.990(2) 0.049 Uiso 1 1 d D U . . .
H1WB H 1.609(4) 0.1829(5) 1.084(3) 0.049 Uiso 1 1 d D U . . .
H2WA H 1.696(3) 0.0896(15) 0.890(2) 0.049 Uiso 1 1 d D U . . .
H3WA H 0.822(3) 0.1421(11) 0.330(3) 0.049 Uiso 1 1 d D U . . .
H4WA H 0.761(4) 0.0905(13) 0.554(2) 0.049 Uiso 1 1 d D U . . .
H3WB H 0.856(4) 0.1821(4) 0.365(3) 0.049 Uiso 1 1 d D U . . .
H4WB H 0.742(3) 0.0886(13) 0.4508(16) 0.049 Uiso 1 1 d D U . . .
H14D H 0.678(4) 0.1215(11) 0.248(4) 0.049 Uiso 1 1 d D U . . .
H14C H 0.703(4) 0.0815(5) 0.234(4) 0.049 Uiso 1 1 d D U . . .

loop_
_atom_site_aniso_label
_atom_site_aniso_U_11
_atom_site_aniso_U_22
_atom_site_aniso_U_33
_atom_site_aniso_U_23
_atom_site_aniso_U_13
_atom_site_aniso_U_12
Co1 0.0178(2) 0.0147(2) 0.0197(2) -0.00026(18) 0.00724(19) -0.00130(18)
Co2 0.0176(2) 0.0161(2) 0.0216(2) -0.00114(18) 0.00650(19) -0.00143(18)
O1W 0.0309(14) 0.0152(12) 0.0230(13) -0.0010(10) 0.0061(11) 0.0016(11)
O2W 0.0253(14) 0.0321(15) 0.0333(15) 0.0030(12) 0.0098(12) 0.0077(12)
O3W 0.0242(13) 0.0220(13) 0.0257(14) 0.0015(11) 0.0032(11) -0.0002(11)
O4W 0.0290(14) 0.0365(16) 0.0254(14) -0.0014(12) 0.0082(12) -0.0146(12)
N1 0.0209(15) 0.0229(16) 0.0175(14) 0.0007(12) 0.0050(12) -0.0027(12)
N2 0.0177(14) 0.0201(15) 0.0196(15) -0.0034(12) 0.0044(12) -0.0006(12)
N3 0.0322(17) 0.0208(16) 0.0218(16) -0.0029(13) 0.0015(13) 0.0049(13)
N4 0.0210(16) 0.0315(18) 0.0235(16) -0.0062(13) 0.0000(13) 0.0084(13)
N5 0.0201(15) 0.0289(17) 0.0269(17) -0.0020(13) 0.0027(13) -0.0091(13)
N6 0.051(2) 0.076(3) 0.026(2) 0.015(2) 0.0030(18) -0.011(2)
N7 0.042(2) 0.045(2) 0.052(3) 0.026(2) -0.0082(19) -0.0082(18)
N8 0.0214(16) 0.0220(16) 0.0352(18) -0.0088(14) 0.0100(14) -0.0038(13)
N9 0.0212(15) 0.0198(15) 0.0278(16) 0.0032(13) 0.0090(13) -0.0002(12)
N10 0.0189(14) 0.0179(15) 0.0227(15) -0.0011(12) 0.0067(12) 0.0016(12)
N11 0.0298(18) 0.0238(17) 0.0355(19) -0.0070(14) 0.0041(15) -0.0002(14)
N12 0.0301(17) 0.0322(18) 0.0260(17) -0.0090(14) 0.0042(14) 0.0054(14)
N13 0.0171(14) 0.0178(15) 0.0223(15) 0.0006(12) 0.0041(12) 0.0007(11)
N14 0.0177(14) 0.0245(16) 0.0218(15) 0.0018(12) 0.0048(12) -0.0043(12)
N15 0.0222(15) 0.0194(15) 0.0201(15) 0.0025(12) 0.0025(12) -0.0013(12)
N16 0.0170(14) 0.0222(15) 0.0232(15) -0.0036(12) 0.0061(12) 0.0000(12)
C1 0.0254(19) 0.030(2) 0.0249(19) -0.0009(16) 0.0113(16) -0.0035(16)
C2 0.031(2) 0.042(2) 0.0244(19) -0.0027(17) 0.0140(17) -0.0157(18)
C3 0.045(2) 0.029(2) 0.0204(19) -0.0018(16) 0.0109(17) -0.0193(18)
C4 0.039(2) 0.0214(18) 0.0162(17) -0.0032(14) 0.0040(16) -0.0080(16)
C5 0.0249(18) 0.0201(18) 0.0131(16) -0.0014(13) 0.0008(14) -0.0035(14)
C6 0.0244(18) 0.0183(17) 0.0143(16) -0.0024(13) 0.0001(14) -0.0004(14)
C7 0.0190(18) 0.033(2) 0.0153(17) -0.0052(15) 0.0009(14) 0.0015(15)
C8 0.0190(18) 0.041(2) 0.030(2) -0.0081(17) 0.0085(16) -0.0051(16)
C9 0.022(2) 0.067(3) 0.027(2) -0.017(2) 0.0060(17) -0.001(2)
C10 0.024(2) 0.096(4) 0.028(2) -0.019(2) 0.0100(18) -0.016(2)
C11 0.0198(19) 0.061(3) 0.026(2) 0.004(2) 0.0008(16) -0.0184(19)
C12 0.0221(19) 0.026(2) 0.036(2) 0.0022(17) -0.0023(16) -0.0055(16)
C13 0.0178(18) 0.0179(19) 0.052(3) -0.0008(17) 0.0040(17) -0.0045(15)
C14 0.023(2) 0.025(2) 0.076(3) -0.008(2) 0.012(2) 0.0005(17)
C15 0.034(3) 0.022(2) 0.113(5) -0.010(3) 0.032(3) -0.0009(19)
C16 0.047(3) 0.051(3) 0.079(4) -0.034(3) 0.045(3) -0.017(2)
C17 0.036(2) 0.034(2) 0.045(2) -0.0159(19) 0.019(2) -0.0049(18)
C18 0.032(2) 0.035(2) 0.031(2) 0.0043(17) 0.0151(17) -0.0013(17)
C19 0.036(2) 0.048(3) 0.042(2) 0.020(2) 0.019(2) 0.000(2)
C20 0.039(2) 0.032(2) 0.060(3) 0.019(2) 0.019(2) -0.0071(19)
C21 0.034(2) 0.023(2) 0.048(3) 0.0049(18) 0.0093(19) -0.0070(17)
C22 0.0200(18) 0.0197(18) 0.030(2) 0.0054(15) 0.0045(15) 0.0012(14)
C23 0.0176(17) 0.0176(18) 0.030(2) -0.0021(15) 0.0021(15) 0.0015(14)
C24 0.0182(17) 0.029(2) 0.0232(18) -0.0006(15) 0.0045(14) 0.0060(15)
C25 0.0210(18) 0.043(2) 0.0237(18) 0.0043(17) 0.0117(15) 0.0047(16)
C26 0.0195(18) 0.032(2) 0.0251(19) 0.0057(16) 0.0095(15) -0.0014(15)
C27 0.0209(18) 0.0257(19) 0.0270(19) 0.0011(15) 0.0065(15) 0.0005(15)
C28 0.0178(17) 0.0206(18) 0.0179(16) 0.0053(14) 0.0042(13) -0.0007(14)
C29 0.0204(17) 0.0165(17) 0.0186(17) 0.0011(13) 0.0024(14) 0.0005(14)
C30 0.0219(18) 0.0232(18) 0.0151(16) 0.0002(14) 0.0040(14) 0.0023(14)
C31 0.030(2) 0.0217(18) 0.0172(17) -0.0017(14) 0.0040(15) 0.0060(15)
C32 0.038(2) 0.031(2) 0.0200(18) -0.0003(16) 0.0105(16) 0.0154(18)
C33 0.0223(19) 0.049(3) 0.026(2) -0.0003(18) 0.0085(16) 0.0087(18)
C34 0.0226(19) 0.040(2) 0.026(2) -0.0033(17) 0.0076(16) 0.0005(17)
O5W 0.050(2) 0.0288(17) 0.080(3) -0.0162(17) -0.0090(19) -0.0027(15)
O1S 0.062(3) 0.080(3) 0.134(4) 0.023(3) 0.049(3) -0.013(2)
O2S 0.058(2) 0.085(3) 0.076(3) -0.018(2) 0.042(2) 0.004(2)
O3S 0.0412(18) 0.050(2) 0.0490(19) 0.0001(16) 0.0118(15) -0.0088(15)
N1S 0.039(2) 0.051(3) 0.042(2) -0.0062(18) 0.0135(18) -0.0199(19)
N3S 0.0298(19) 0.060(3) 0.044(2) -0.0013(19) 0.0217(17) -0.0078(18)
O7S 0.0581(17) 0.068(2) 0.0424(16) 0.0021(15) 0.0331(14) 0.0118(15)
O8S 0.0581(17) 0.068(2) 0.0424(16) 0.0021(15) 0.0331(14) 0.0118(15)
O9S 0.0581(17) 0.068(2) 0.0424(16) 0.0021(15) 0.0331(14) 0.0118(15)
O7SA 0.0581(17) 0.068(2) 0.0424(16) 0.0021(15) 0.0331(14) 0.0118(15)
O8SA 0.0581(17) 0.068(2) 0.0424(16) 0.0021(15) 0.0331(14) 0.0118(15)
O9SA 0.0581(17) 0.068(2) 0.0424(16) 0.0021(15) 0.0331(14) 0.0118(15)
O14W 0.088(3) 0.0266(17) 0.0405(19) 0.0053(15) -0.0122(18) -0.0122(18)
O15W 0.046(2) 0.044(4) 0.041(4) -0.016(3) 0.027(2) -0.018(3)
O16W 0.046(2) 0.044(4) 0.041(4) -0.016(3) 0.027(2) -0.018(3)

loop_
_atom_type_symbol
_atom_type_description
_atom_type_scat_dispersion_real
_atom_type_scat_dispersion_imag
_atom_type_scat_source
C C 0.0033 0.0016 'International Tables Vol C Tables 4.2.6.8 and 6.1.1.4'
H H 0.0000 0.0000 'International Tables Vol C Tables 4.2.6.8 and 6.1.1.4'
N N 0.0061 0.0033 'International Tables Vol C Tables 4.2.6.8 and 6.1.1.4'
O O 0.0106 0.0060 'International Tables Vol C Tables 4.2.6.8 and 6.1.1.4'
Co Co 0.3494 0.9721 'International Tables Vol C Tables 4.2.6.8 and 6.1.1.4'

loop_
_geom_angle_atom_site_label_1
_geom_angle_atom_site_label_2
_geom_angle_atom_site_label_3
_geom_angle
O1W Co1 O2W 90.62(11)
O1W Co1 N2 91.24(10)
O2W Co1 N2 168.54(11)
O1W Co1 N9 89.14(11)
O2W Co1 N9 89.05(11)
N2 Co1 N9 102.28(11)
O1W Co1 N10 165.63(10)
O2W Co1 N10 84.48(11)
N2 Co1 N10 96.24(10)
N9 Co1 N10 77.30(11)
O1W Co1 N1 89.03(10)
O2W Co1 N1 92.01(11)
N2 Co1 N1 76.72(11)
N9 Co1 N1 177.90(11)
N10 Co1 N1 104.60(11)
O3W Co2 O4W 90.64(10)
O3W Co2 N13 91.57(11)
O4W Co2 N13 168.65(11)
O3W Co2 N8 89.65(11)
O4W Co2 N8 92.17(11)
N13 Co2 N8 98.97(11)
O3W Co2 N5 166.78(11)
O4W Co2 N5 85.32(11)
N13 Co2 N5 94.86(11)
N8 Co2 N5 77.96(12)
O3W Co2 N16 89.87(11)
O4W Co2 N16 91.75(11)
N13 Co2 N16 77.13(11)
N8 Co2 N16 176.05(11)
N5 Co2 N16 102.81(12)
Co1 O1W H1WA 122(3)
Co1 O1W H1WB 123(3)
H1WA O1W H1WB 106(2)
Co1 O2W H2WB 127(3)
Co1 O2W H2WA 123(3)
H2WB O2W H2WA 104(2)
Co2 O3W H3WA 120(3)
Co2 O3W H3WB 113(3)
H3WA O3W H3WB 107(2)
Co2 O4W H4WA 125(3)
Co2 O4W H4WB 126(3)
H4WA O4W H4WB 106.3(18)
C1 N1 C5 117.7(3)
C1 N1 Co1 125.9(2)
C5 N1 Co1 116.0(2)
C7 N2 C6 103.6(3)
C7 N2 Co1 143.2(3)
C6 N2 Co1 112.7(2)
C6 N3 N4 102.7(3)
C7 N4 N3 110.7(3)
C7 N4 H4 124.7
N3 N4 H4 124.7
C11 N5 C12 103.9(4)
C11 N5 Co2 143.8(3)
C12 N5 Co2 111.0(3)
C11 N6 N7 111.3(4)
C11 N6 H6 124.3
N7 N6 H6 124.3
C12 N7 N6 103.0(4)
C17 N8 C13 118.1(3)
C17 N8 Co2 127.0(3)
C13 N8 Co2 114.8(3)
C18 N9 C22 117.7(3)
C18 N9 Co1 126.5(3)
C22 N9 Co1 115.7(2)
C24 N10 C23 103.4(3)
C24 N10 Co1 143.8(2)
C23 N10 Co1 110.6(2)
C23 N11 N12 102.0(3)
C24 N12 N11 111.0(3)
C24 N12 H12 124.5
N11 N12 H12 124.5
C28 N13 C29 103.7(3)
C28 N13 Co2 143.3(2)
C29 N13 Co2 112.9(2)
C28 N14 N15 110.9(3)
C28 N14 H14 124.6
N15 N14 H14 124.6
C29 N15 N14 102.4(3)
C30 N16 C34 117.2(3)
C30 N16 Co2 116.7(2)
C34 N16 Co2 125.9(3)
N1 C1 C2 122.5(4)
N1 C1 H1 118.8
C2 C1 H1 118.8
C3 C2 C1 119.3(4)
C3 C2 H2 120.3
C1 C2 H2 120.3
C2 C3 C4 119.1(3)
C2 C3 H3 120.5
C4 C3 H3 120.5
C3 C4 C5 118.0(4)
C3 C4 H4A 121.0
C5 C4 H4A 121.0
N1 C5 C4 123.4(3)
N1 C5 C6 113.6(3)
C4 C5 C6 123.0(3)
N3 C6 N2 113.7(3)
N3 C6 C5 126.0(3)
N2 C6 C5 120.3(3)
N4 C7 N2 109.3(3)
N4 C7 C8 124.8(3)
N2 C7 C8 125.9(3)
C7 C8 C9 113.1(4)
C7 C8 H8A 109.0
C9 C8 H8A 109.0
C7 C8 H8B 109.0
C9 C8 H8B 109.0
H8A C8 H8B 107.8
C10 C9 C8 113.8(4)
C10 C9 H9A 108.8
C8 C9 H9A 108.8
C10 C9 H9B 108.8
C8 C9 H9B 108.8
H9A C9 H9B 107.7
C11 C10 C9 109.6(3)
C11 C10 H10A 109.8
C9 C10 H10A 109.8
C11 C10 H10B 109.8
C9 C10 H10B 109.8
H10A C10 H10B 108.2
N6 C11 N5 108.6(4)
N6 C11 C10 123.2(4)
N5 C11 C10 127.6(4)
N7 C12 N5 113.2(4)
N7 C12 C13 126.3(4)
N5 C12 C13 120.5(3)
N8 C13 C14 123.3(4)
N8 C13 C12 114.5(3)
C14 C13 C12 122.2(4)
C15 C14 C13 118.2(5)
C15 C14 H14A 120.9
C13 C14 H14A 120.9
C14 C15 C16 120.0(4)
C14 C15 H15 120.0
C16 C15 H15 120.0
C15 C16 C17 119.4(5)
C15 C16 H16 120.3
C17 C16 H16 120.3
N8 C17 C16 121.0(5)
N8 C17 H17 119.5
C16 C17 H17 119.5
N9 C18 C19 122.5(4)
N9 C18 H18 118.7
C19 C18 H18 118.7
C20 C19 C18 119.1(4)
C20 C19 H19 120.5
C18 C19 H19 120.5
C19 C20 C21 119.4(4)
C19 C20 H20 120.3
C21 C20 H20 120.3
C20 C21 C22 118.4(4)
C20 C21 H21 120.8
C22 C21 H21 120.8
N9 C22 C21 122.9(4)
N9 C22 C23 113.7(3)
C21 C22 C23 123.4(4)
N11 C23 N10 114.4(3)
N11 C23 C22 125.0(3)
N10 C23 C22 120.6(3)
N12 C24 N10 109.3(3)
N12 C24 C25 123.5(3)
N10 C24 C25 127.0(3)
C24 C25 C26 110.8(3)
C24 C25 H25A 109.5
C26 C25 H25A 109.5
C24 C25 H25B 109.5
C26 C25 H25B 109.5
H25A C25 H25B 108.1
C25 C26 C27 113.3(3)
C25 C26 H26A 108.9
C27 C26 H26A 108.9
C25 C26 H26B 108.9
C27 C26 H26B 108.9
H26A C26 H26B 107.7
C28 C27 C26 113.2(3)
C28 C27 H27A 108.9
C26 C27 H27A 108.9
C28 C27 H27B 108.9
C26 C27 H27B 108.9
H27A C27 H27B 107.7
N14 C28 N13 108.8(3)
N14 C28 C27 125.2(3)
N13 C28 C27 125.9(3)
N15 C29 N13 114.2(3)
N15 C29 C30 125.6(3)
N13 C29 C30 120.2(3)
N16 C30 C31 123.5(3)
N16 C30 C29 112.8(3)
C31 C30 C29 123.7(3)
C32 C31 C30 118.3(4)
C32 C31 H31 120.9
C30 C31 H31 120.9
C31 C32 C33 119.4(3)
C31 C32 H32 120.3
C33 C32 H32 120.3
C34 C33 C32 119.0(4)
C34 C33 H33 120.5
C32 C33 H33 120.5
N16 C34 C33 122.6(4)
N16 C34 H34 118.7
C33 C34 H34 118.7
H5WA O5W H5WB 106(2)
O1S N1S O2S 129.1(5)
O1S N1S O3S 117.6(4)
O2S N1S O3S 113.3(4)
O9S N3S O8S 124.6(5)
O9S N3S O7S 119.2(5)
O8S N3S O7S 116.2(5)
O7SA N3S O9SA 121.1(5)
O7SA N3S O8SA 124.5(6)
O9SA N3S O8SA 114.2(5)
H14D O14W H14C 101(2)

loop_
_geom_bond_atom_site_label_1
_geom_bond_atom_site_label_2
_geom_bond_distance
Co1 O1W 2.082(2)
Co1 O2W 2.100(3)
Co1 N2 2.146(3)
Co1 N9 2.160(3)
Co1 N10 2.171(3)
Co1 N1 2.186(3)
Co2 O3W 2.076(3)
Co2 O4W 2.137(3)
Co2 N13 2.143(3)
Co2 N8 2.149(3)
Co2 N5 2.153(3)
Co2 N16 2.159(3)
O1W H1WA 0.847(10)
O1W H1WB 0.846(10)
O2W H2WB 0.850(10)
O2W H2WA 0.851(10)
O3W H3WA 0.847(10)
O3W H3WB 0.843(10)
O4W H4WA 0.846(7)
O4W H4WB 0.847(7)
N1 C1 1.339(5)
N1 C5 1.344(5)
N2 C7 1.337(5)
N2 C6 1.369(4)
N3 C6 1.323(5)
N3 N4 1.365(5)
N4 C7 1.332(5)
N4 H4 0.8800
N5 C11 1.338(5)
N5 C12 1.362(5)
N6 C11 1.330(6)
N6 N7 1.342(6)
N6 H6 0.8800
N7 C12 1.328(5)
N8 C17 1.340(5)
N8 C13 1.360(5)
N9 C18 1.342(5)
N9 C22 1.350(5)
N10 C24 1.337(5)
N10 C23 1.362(5)
N11 C23 1.330(5)
N11 N12 1.362(5)
N12 C24 1.334(5)
N12 H12 0.8800
N13 C28 1.339(4)
N13 C29 1.357(4)
N14 C28 1.330(4)
N14 N15 1.362(4)
N14 H14 0.8800
N15 C29 1.320(4)
N16 C30 1.353(5)
N16 C34 1.354(5)
C1 C2 1.385(5)
C1 H1 0.9500
C2 C3 1.382(6)
C2 H2 0.9500
C3 C4 1.385(6)
C3 H3 0.9500
C4 C5 1.391(5)
C4 H4A 0.9500
C5 C6 1.460(5)
C7 C8 1.483(5)
C8 C9 1.530(5)
C8 H8A 0.9900
C8 H8B 0.9900
C9 C10 1.529(6)
C9 H9A 0.9900
C9 H9B 0.9900
C10 C11 1.460(7)
C10 H10A 0.9900
C10 H10B 0.9900
C12 C13 1.447(6)
C13 C14 1.378(6)
C14 C15 1.364(8)
C14 H14A 0.9500
C15 C16 1.379(8)
C15 H15 0.9500
C16 C17 1.403(6)
C16 H16 0.9500
C17 H17 0.9500
C18 C19 1.384(6)
C18 H18 0.9500
C19 C20 1.375(7)
C19 H19 0.9500
C20 C21 1.379(6)
C20 H20 0.9500
C21 C22 1.384(5)
C21 H21 0.9500
C22 C23 1.464(5)
C24 C25 1.493(5)
C25 C26 1.526(5)
C25 H25A 0.9900
C25 H25B 0.9900
C26 C27 1.531(5)
C26 H26A 0.9900
C26 H26B 0.9900
C27 C28 1.493(5)
C27 H27A 0.9900
C27 H27B 0.9900
C29 C30 1.475(5)
C30 C31 1.385(5)
C31 C32 1.381(5)
C31 H31 0.9500
C32 C33 1.389(6)
C32 H32 0.9500
C33 C34 1.384(6)
C33 H33 0.9500
C34 H34 0.9500
O5W H5WA 0.850(10)
O5W H5WB 0.850(10)
O1S N1S 1.207(5)
O2S N1S 1.207(5)
O3S N1S 1.289(5)
N3S O7SA 1.201(7)
N3S O9S 1.220(7)
N3S O8S 1.246(7)
N3S O7S 1.266(7)
N3S O9SA 1.277(7)
N3S O8SA 1.277(8)
O14W H14D 0.853(10)
O14W H14C 0.853(10)
